data_2221081
loop_
_publ_author_name
'Tan, Guo-Xia'
'Liu, Xi-Cheng'

_publ_section_title
;
 (<i>E</i>)-2-[(2-Hydroxyethyl)iminiomethyl]-6-methoxyphenolate
;
_journal_coeditor_code HB2911
_journal_issue 3
_journal_name_full 'Acta Crystallographica Section E'
_journal_page_first o559
_journal_paper_doi 10.1107/S1600536809005297
_journal_volume 65
_journal_year 2009
_chemical_formula_iupac 'C10 H13 N O3'
_chemical_formula_moiety 'C10 H13 N O3'
_chemical_formula_sum 'C10 H13 N O3'
_chemical_formula_weight 195.21
_chemical_name_systematic
;
(<i>E</i>)-2-[(2-Hydroxyethyl)iminiomethyl]-6-methoxyphenolate
;
_space_group_IT_number 29
_symmetry_cell_setting orthorhombic
_symmetry_space_group_name_Hall 'P 2c -2ac'
_symmetry_space_group_name_H-M 'P c a 21'
_atom_sites_solution_hydrogens geom
_atom_sites_solution_primary direct
_atom_sites_solution_secondary difmap
_audit_creation_method SHELXL-97
_cell_angle_alpha 90.00
_cell_angle_beta 90.00
_cell_angle_gamma 90.00
_cell_formula_units_Z 4
_cell_length_a 14.148(6)
_cell_length_b 6.587(3)
_cell_length_c 10.760(4)
_cell_measurement_reflns_used 1828
_cell_measurement_temperature 295(2)
_cell_measurement_theta_max 20.39
_cell_measurement_theta_min 2.88
_cell_volume 1002.8(7)
_computing_cell_refinement 'SAINT (Bruker, 2002)'
_computing_data_collection 'SMART (Bruker, 2002)'
_computing_data_reduction 'SAINT (Bruker, 2002)'
_computing_molecular_graphics 'ORTEP-3 for Windows (Farrugia, 1997)'
_computing_publication_material 'SHELXL97 (Sheldrick, 2008)'
_computing_structure_refinement 'SHELXL97 (Sheldrick, 2008)'
_computing_structure_solution 'SHELXS97 (Sheldrick, 2008)'
_diffrn_ambient_temperature 295(2)
_diffrn_measured_fraction_theta_full 0.998
_diffrn_measured_fraction_theta_max 0.998
_diffrn_measurement_device_type 'Bruker APEX CCD'
_diffrn_measurement_method '\f and \w'
_diffrn_radiation_monochromator graphite
_diffrn_radiation_source 'fine-focus sealed tube'
_diffrn_radiation_type MoK\a
_diffrn_radiation_wavelength 0.71073
_diffrn_reflns_av_R_equivalents 0.0366
_diffrn_reflns_av_sigmaI/netI 0.0224
_diffrn_reflns_limit_h_max 17
_diffrn_reflns_limit_h_min -17
_diffrn_reflns_limit_k_max 8
_diffrn_reflns_limit_k_min -8
_diffrn_reflns_limit_l_max 13
_diffrn_reflns_limit_l_min -12
_diffrn_reflns_number 7345
_diffrn_reflns_theta_full 25.99
_diffrn_reflns_theta_max 25.99
_diffrn_reflns_theta_min 2.88
_diffrn_standards_decay_% 0
_diffrn_standards_interval_count 0
_diffrn_standards_interval_time 0
_diffrn_standards_number 0
_exptl_absorpt_coefficient_mu 0.096
_exptl_absorpt_correction_T_max 0.991
_exptl_absorpt_correction_T_min 0.974
_exptl_absorpt_correction_type multi-scan
_exptl_absorpt_process_details '(SADABS; Bruker, 2002)'
_exptl_crystal_colour yellow
_exptl_crystal_density_diffrn 1.293
_exptl_crystal_density_method 'not measured'
_exptl_crystal_description block
_exptl_crystal_F_000 416
_exptl_crystal_size_max 0.30
_exptl_crystal_size_mid 0.30
_exptl_crystal_size_min 0.12
_refine_diff_density_max 0.094
_refine_diff_density_min -0.147
_refine_ls_extinction_method none
_refine_ls_goodness_of_fit_ref 1.070
_refine_ls_hydrogen_treatment constr
_refine_ls_matrix_type full
_refine_ls_number_parameters 127
_refine_ls_number_reflns 1041
_refine_ls_number_restraints 1
_refine_ls_restrained_S_all 1.069
_refine_ls_R_factor_all 0.0400
_refine_ls_R_factor_gt 0.0343
_refine_ls_shift/su_max 0.000
_refine_ls_shift/su_mean 0.000
_refine_ls_structure_factor_coef Fsqd
_refine_ls_weighting_details 'calc w=1/[\s^2^(Fo^2^)+(0.0473P)^2^+0.0337P] where P=(Fo^2^+2Fc^2^)/3'
_refine_ls_weighting_scheme calc
_refine_ls_wR_factor_gt 0.0808
_refine_ls_wR_factor_ref 0.0836
_reflns_number_gt 923
_reflns_number_total 1041
_reflns_threshold_expression I>2\s(I)
_cod_data_source_file hb2911.cif
_cod_data_source_block I
_cod_database_code 2221081
_cod_database_fobs_code 2221081

loop_
_symmetry_equiv_pos_as_xyz
'x, y, z'
'-x, -y, z+1/2'
'x+1/2, -y, z'
'-x+1/2, y, z+1/2'

loop_
_atom_site_type_symbol
_atom_site_label
_atom_site_fract_x
_atom_site_fract_y
_atom_site_fract_z
_atom_site_U_iso_or_equiv
_atom_site_adp_type
_atom_site_calc_flag
_atom_site_refinement_flags
_atom_site_occupancy
_atom_site_disorder_assembly
_atom_site_disorder_group
C C1 0.53278(16) 0.7444(3) 0.0860(2) 0.0408(5) Uani d . 1 . .
C C2 0.57651(16) 0.9338(3) 0.0535(2) 0.0451(6) Uani d . 1 . .
C C3 0.69788(18) 1.1717(4) 0.1022(3) 0.0718(9) Uani d . 1 . .
H H3A 0.6519 1.2763 0.1164 0.108 Uiso calc R 1 . .
H H3B 0.7207 1.1807 0.0183 0.108 Uiso calc R 1 . .
H H3C 0.7497 1.1885 0.1588 0.108 Uiso calc R 1 . .
C C4 0.5396(2) 1.0535(4) -0.0390(3) 0.0557(7) Uani d . 1 . .
H H4 0.5680 1.1776 -0.0566 0.067 Uiso calc R 1 . .
C C5 0.4599(2) 0.9927(5) -0.1078(3) 0.0625(8) Uani d . 1 . .
H H5 0.4366 1.0750 -0.1710 0.075 Uiso calc R 1 . .
C C6 0.41744(18) 0.8135(4) -0.0814(3) 0.0570(7) Uani d . 1 . .
H H6 0.3655 0.7718 -0.1278 0.068 Uiso calc R 1 . .
C C7 0.45145(15) 0.6891(4) 0.0160(2) 0.0436(5) Uani d . 1 . .
C C8 0.39971(16) 0.5130(4) 0.0485(2) 0.0460(6) Uani d . 1 . .
H H8 0.3479 0.4790 -0.0006 0.055 Uiso calc R 1 . .
C C9 0.36073(17) 0.2262(4) 0.1804(3) 0.0535(6) Uani d . 1 . .
H H9A 0.4005 0.1091 0.1961 0.064 Uiso calc R 1 . .
H H9B 0.3173 0.1915 0.1140 0.064 Uiso calc R 1 . .
C C10 0.30532(16) 0.2758(4) 0.2962(3) 0.0529(6) Uani d . 1 . .
H H10A 0.2717 0.1553 0.3232 0.064 Uiso calc R 1 . .
H H10B 0.3490 0.3137 0.3617 0.064 Uiso calc R 1 . .
N N1 0.41934(14) 0.3958(3) 0.1415(2) 0.0478(5) Uani d . 1 . .
H H1 0.4701 0.4199 0.1829 0.057 Uiso calc R 1 . .
O O1 0.56592(11) 0.6322(2) 0.17429(18) 0.0486(4) Uani d . 1 . .
O O2 0.65545(11) 0.9784(3) 0.1213(2) 0.0564(5) Uani d . 1 . .
O O3 0.23996(12) 0.4345(2) 0.2785(2) 0.0584(5) Uani d . 1 . .
H H3 0.1946 0.3924 0.2387 0.088 Uiso calc R 1 . .

loop_
_atom_site_aniso_label
_atom_site_aniso_U_11
_atom_site_aniso_U_22
_atom_site_aniso_U_33
_atom_site_aniso_U_12
_atom_site_aniso_U_13
_atom_site_aniso_U_23
C1 0.0358(11) 0.0387(12) 0.0478(13) 0.0046(9) 0.0063(10) -0.0074(11)
C2 0.0393(12) 0.0407(13) 0.0553(16) 0.0030(10) 0.0127(11) -0.0106(12)
C3 0.0623(17) 0.0421(15) 0.111(3) -0.0143(14) 0.0175(19) -0.0154(16)
C4 0.0608(17) 0.0435(14) 0.0629(17) 0.0038(13) 0.0206(15) 0.0050(13)
C5 0.0670(18) 0.0703(19) 0.0502(16) 0.0090(15) 0.0064(14) 0.0132(15)
C6 0.0507(14) 0.0726(18) 0.0477(15) 0.0022(13) -0.0017(12) 0.0014(14)
C7 0.0378(12) 0.0484(13) 0.0445(13) 0.0014(11) 0.0028(10) -0.0071(12)
C8 0.0341(12) 0.0521(14) 0.0520(14) 0.0004(10) -0.0026(11) -0.0117(12)
C9 0.0420(13) 0.0424(13) 0.0760(18) -0.0020(10) -0.0002(14) 0.0002(13)
C10 0.0422(12) 0.0533(15) 0.0633(16) 0.0033(11) -0.0071(12) 0.0138(13)
N1 0.0354(10) 0.0481(12) 0.0600(14) -0.0036(9) -0.0025(9) -0.0050(11)
O1 0.0400(8) 0.0440(9) 0.0619(11) -0.0040(7) -0.0082(8) 0.0003(9)
O2 0.0436(9) 0.0433(9) 0.0822(14) -0.0083(8) 0.0020(9) -0.0062(9)
O3 0.0410(9) 0.0591(10) 0.0750(13) 0.0088(9) -0.0069(9) -0.0038(10)

loop_
_atom_type_symbol
_atom_type_description
_atom_type_scat_dispersion_real
_atom_type_scat_dispersion_imag
_atom_type_scat_source
C C 0.0033 0.0000 'International Tables Vol C Tables 4.2.6.8 and 6.1.1.4'
H H 0.0000 0.0000 'International Tables Vol C Tables 4.2.6.8 and 6.1.1.4'
N N 0.0061 0.0000 'International Tables Vol C Tables 4.2.6.8 and 6.1.1.4'
O O 0.0106 0.0000 'International Tables Vol C Tables 4.2.6.8 and 6.1.1.4'

loop_
_geom_angle_atom_site_label_1
_geom_angle_atom_site_label_2
_geom_angle_atom_site_label_3
_geom_angle_site_symmetry_1
_geom_angle_site_symmetry_3
_geom_angle
_geom_angle_publ_flag
O1 C1 C7 . . 122.5(2) ?
O1 C1 C2 . . 121.3(2) ?
C7 C1 C2 . . 116.2(2) ?
O2 C2 C4 . . 125.1(2) ?
O2 C2 C1 . . 114.1(2) ?
C4 C2 C1 . . 120.8(2) ?
O2 C3 H3A . . 109.5 ?
O2 C3 H3B . . 109.5 ?
H3A C3 H3B . . 109.5 ?
O2 C3 H3C . . 109.5 ?
H3A C3 H3C . . 109.5 ?
H3B C3 H3C . . 109.5 ?
C2 C4 C5 . . 121.5(2) ?
C2 C4 H4 . . 119.2 ?
C5 C4 H4 . . 119.2 ?
C6 C5 C4 . . 119.5(3) ?
C6 C5 H5 . . 120.2 ?
C4 C5 H5 . . 120.2 ?
C5 C6 C7 . . 120.6(3) ?
C5 C6 H6 . . 119.7 ?
C7 C6 H6 . . 119.7 ?
C6 C7 C8 . . 118.8(2) ?
C6 C7 C1 . . 121.3(2) ?
C8 C7 C1 . . 119.8(2) ?
N1 C8 C7 . . 124.6(2) ?
N1 C8 H8 . . 117.7 ?
C7 C8 H8 . . 117.7 ?
N1 C9 C10 . . 111.6(2) ?
N1 C9 H9A . . 109.3 ?
C10 C9 H9A . . 109.3 ?
N1 C9 H9B . . 109.3 ?
C10 C9 H9B . . 109.3 ?
H9A C9 H9B . . 108.0 ?
O3 C10 C9 . . 113.0(2) ?
O3 C10 H10A . . 109.0 ?
C9 C10 H10A . . 109.0 ?
O3 C10 H10B . . 109.0 ?
C9 C10 H10B . . 109.0 ?
H10A C10 H10B . . 107.8 ?
C8 N1 C9 . . 124.0(2) ?
C8 N1 H1 . . 118.0 ?
C9 N1 H1 . . 118.0 ?
C2 O2 C3 . . 117.4(2) ?
C10 O3 H3 . . 109.5 ?

loop_
_geom_bond_atom_site_label_1
_geom_bond_atom_site_label_2
_geom_bond_site_symmetry_2
_geom_bond_distance
_geom_bond_publ_flag
C1 O1 . 1.291(3) ?
C1 C7 . 1.423(3) ?
C1 C2 . 1.436(3) ?
C2 O2 . 1.366(3) ?
C2 C4 . 1.373(4) ?
C3 O2 . 1.422(3) ?
C3 H3A . 0.9600 ?
C3 H3B . 0.9600 ?
C3 H3C . 0.9600 ?
C4 C5 . 1.407(4) ?
C4 H4 . 0.9300 ?
C5 C6 . 1.355(4) ?
C5 H5 . 0.9300 ?
C6 C7 . 1.415(4) ?
C6 H6 . 0.9300 ?
C7 C8 . 1.416(3) ?
C8 N1 . 1.294(3) ?
C8 H8 . 0.9300 ?
C9 N1 . 1.453(3) ?
C9 C10 . 1.508(4) ?
C9 H9A . 0.9700 ?
C9 H9B . 0.9700 ?
C10 O3 . 1.409(3) ?
C10 H10A . 0.9700 ?
C10 H10B . 0.9700 ?
N1 H1 . 0.8600 ?
O3 H3 . 0.8200 ?

loop_
_geom_hbond_atom_site_label_D
_geom_hbond_atom_site_label_H
_geom_hbond_atom_site_label_A
_geom_hbond_site_symmetry_A
_geom_hbond_distance_DH
_geom_hbond_distance_HA
_geom_hbond_distance_DA
_geom_hbond_angle_DHA
N1 H1 O1 . 0.86 1.95 2.617(2) 134
O3 H3 O1 3_465 0.82 1.95 2.741(3) 161

loop_
_geom_torsion_atom_site_label_1
_geom_torsion_atom_site_label_2
_geom_torsion_atom_site_label_3
_geom_torsion_atom_site_label_4
_geom_torsion_site_symmetry_1
_geom_torsion_site_symmetry_2
_geom_torsion_site_symmetry_3
_geom_torsion_site_symmetry_4
_geom_torsion
_geom_torsion_publ_flag
O1 C1 C2 O2 . . . . 1.6(3) ?
C7 C1 C2 O2 . . . . -178.65(19) ?
O1 C1 C2 C4 . . . . -178.8(2) ?
C7 C1 C2 C4 . . . . 1.0(3) ?
O2 C2 C4 C5 . . . . 177.5(2) ?
C1 C2 C4 C5 . . . . -2.1(3) ?
C2 C4 C5 C6 . . . . 1.0(4) ?
C4 C5 C6 C7 . . . . 1.2(4) ?
C5 C6 C7 C8 . . . . 174.0(2) ?
C5 C6 C7 C1 . . . . -2.2(4) ?
O1 C1 C7 C6 . . . . -179.1(2) ?
C2 C1 C7 C6 . . . . 1.1(3) ?
O1 C1 C7 C8 . . . . 4.8(3) ?
C2 C1 C7 C8 . . . . -175.0(2) ?
C6 C7 C8 N1 . . . . -174.5(2) ?
C1 C7 C8 N1 . . . . 1.8(3) ?
N1 C9 C10 O3 . . . . 63.7(3) ?
C7 C8 N1 C9 . . . . 174.2(2) ?
C10 C9 N1 C8 . . . . -104.5(3) ?
C4 C2 O2 C3 . . . . 5.8(3) ?
C1 C2 O2 C3 . . . . -174.6(2) ?

loop_
_cod_related_entry_id
_cod_related_entry_database
_cod_related_entry_code
1 ChemSpider 26944437
